data_7241494
loop_
_publ_author_name
'Wzgarda-Raj, Kinga'
'Palusiak, Marcin'
'Wojtulewski, S\/lawomir'
'Rybarczyk-Pirek, Agnieszka J.'

_publ_section_title
;
 The role of sulfur interactions in crystal architecture: experimental and
 quantum theoretical studies on hydrogen, halogen, and chalcogen bonds in
 trithiocyanuric acid--pyridine N-oxide co-crystals
;
_journal_issue 2
_journal_name_full CrystEngComm
_journal_page_first 324
_journal_page_last 334
_journal_paper_doi 10.1039/D0CE01319F
_journal_volume 23
_journal_year 2021
_chemical_formula_moiety 'C10 H8 N2 O2 S2, C3 H3 N3 S3'
_chemical_formula_sum 'C13 H11 N5 O2 S5'
_chemical_formula_weight 429.57
_space_group_crystal_system triclinic
_space_group_IT_number 2
_space_group_name_Hall '-P 1'
_space_group_name_H-M_alt 'P -1'
_atom_sites_solution_hydrogens difmap
_audit_creation_method SHELXL-2018/3
_audit_update_record
;
2020-06-21 deposited with the CCDC.	2020-11-06 downloaded from the CCDC.
;
_cell_angle_alpha 108.119(3)
_cell_angle_beta 91.734(3)
_cell_angle_gamma 112.132(4)
_cell_formula_units_Z 2
_cell_length_a 9.3250(3)
_cell_length_b 9.4506(4)
_cell_length_c 11.0920(4)
_cell_measurement_reflns_used 9526
_cell_measurement_temperature 100(2)
_cell_measurement_theta_max 76.2880
_cell_measurement_theta_min 4.2330
_cell_volume 848.43(6)
_computing_structure_refinement 'SHELXL-2018/3 (Sheldrick, 2018)'
_computing_structure_solution 'SHELXT 2014/5 (Sheldrick, 2014)'
_diffrn_ambient_temperature 100(2)
_diffrn_detector_area_resol_mean 10.4052
_diffrn_measured_fraction_theta_full 1.000
_diffrn_measured_fraction_theta_max 1.000
_diffrn_measurement_device_type 'SuperNova, Dual, Cu at zero, Atlas'
_diffrn_measurement_method
;
CrysAlisPro 1.171.39.15e (Rigaku Oxford Diffraction, 2015)
;
_diffrn_radiation_type CuK\a
_diffrn_radiation_wavelength 1.54184
_diffrn_reflns_av_R_equivalents 0.0250
_diffrn_reflns_av_unetI/netI 0.0158
_diffrn_reflns_Laue_measured_fraction_full 1.000
_diffrn_reflns_Laue_measured_fraction_max 1.000
_diffrn_reflns_limit_h_max 11
_diffrn_reflns_limit_h_min -11
_diffrn_reflns_limit_k_max 11
_diffrn_reflns_limit_k_min -11
_diffrn_reflns_limit_l_max 13
_diffrn_reflns_limit_l_min -13
_diffrn_reflns_number 16367
_diffrn_reflns_point_group_measured_fraction_full 1.000
_diffrn_reflns_point_group_measured_fraction_max 1.000
_diffrn_reflns_theta_full 67.684
_diffrn_reflns_theta_max 68.497
_diffrn_reflns_theta_min 4.254
_diffrn_source 'micro-focus sealed X-ray tube'
_exptl_absorpt_coefficient_mu 6.482
_exptl_absorpt_correction_T_max 1.00000
_exptl_absorpt_correction_T_min 0.77185
_exptl_absorpt_correction_type multi-scan
_exptl_absorpt_process_details
;
CrysAlisPro 1.171.38.46 (Rigaku Oxford Diffraction, 2015)
Empirical absorption correction using spherical harmonics,
 implemented in SCALE3 ABSPACK scaling algorithm.
;
_exptl_crystal_colour colourless
_exptl_crystal_density_diffrn 1.681
_exptl_crystal_description plate
_exptl_crystal_F_000 440
_exptl_crystal_size_max 0.152
_exptl_crystal_size_mid 0.108
_exptl_crystal_size_min 0.074
_refine_diff_density_max 0.294
_refine_diff_density_min -0.271
_refine_diff_density_rms 0.049
_refine_ls_extinction_coef 0.00112(15)
_refine_ls_extinction_expression Fc^*^=kFc[1+0.001xFc^2^\l^3^/sin(2\q)]^-1/4^
_refine_ls_extinction_method 'SHELXL-2018/3 (Sheldrick 2018)'
_refine_ls_goodness_of_fit_ref 1.048
_refine_ls_hydrogen_treatment refxyz
_refine_ls_matrix_type full
_refine_ls_number_parameters 260
_refine_ls_number_reflns 3132
_refine_ls_number_restraints 0
_refine_ls_restrained_S_all 1.048
_refine_ls_R_factor_all 0.0236
_refine_ls_R_factor_gt 0.0218
_refine_ls_shift/su_max 0.001
_refine_ls_shift/su_mean 0.000
_refine_ls_structure_factor_coef Fsqd
_refine_ls_weighting_details 'w=1/[\s^2^(Fo^2^)+(0.0270P)^2^+0.5294P] where P=(Fo^2^+2Fc^2^)/3'
_refine_ls_weighting_scheme calc
_refine_ls_wR_factor_gt 0.0542
_refine_ls_wR_factor_ref 0.0553
_reflns_Friedel_coverage 0.000
_reflns_number_gt 2946
_reflns_number_total 3132
_reflns_threshold_expression 'I > 2\s(I)'
_cod_data_source_file d0ce01319f2.cif
_cod_data_source_block structure_IV
_cod_depositor_comments 'Adding full bibliography for 7241492--7241495.cif.'
_cod_database_code 7241494
_shelx_shelxl_version_number 2018/3
_shelx_space_group_comment
;
The symmetry employed for this shelxl refinement is uniquely defined
by the following loop, which should always be used as a source of
symmetry information in preference to the above space-group names.
They are only intended as comments.
;

loop_
_space_group_symop_operation_xyz
'x, y, z'
'-x, -y, -z'

loop_
_atom_site_label
_atom_site_type_symbol
_atom_site_fract_x
_atom_site_fract_y
_atom_site_fract_z
_atom_site_U_iso_or_equiv
_atom_site_adp_type
_atom_site_occupancy
_atom_site_site_symmetry_order
_atom_site_calc_flag
_atom_site_refinement_flags_posn
_atom_site_refinement_flags_adp
_atom_site_refinement_flags_occupancy
_atom_site_disorder_assembly
_atom_site_disorder_group
S17 S 0.17342(4) 0.46629(4) 0.45666(3) 0.01332(9) Uani 1 1 d . . . . .
S16 S 0.25204(4) 0.44310(4) 0.62140(3) 0.01312(9) Uani 1 1 d . . . . .
S2 S 0.77430(4) 0.82893(4) 0.88286(3) 0.01647(10) Uani 1 1 d . . . . .
S4 S 1.13077(4) 0.82245(5) 1.25470(4) 0.01789(10) Uani 1 1 d . . . . .
S6 S 0.62790(5) 0.28983(5) 0.99473(4) 0.01905(10) Uani 1 1 d . . . . .
O11 O 0.43589(12) 0.40350(13) 0.78275(10) 0.0172(2) Uani 1 1 d . . . . .
O18 O -0.00682(13) 0.41251(13) 0.24768(11) 0.0197(2) Uani 1 1 d . . . . .
N11 N 0.45961(14) 0.33710(15) 0.66559(12) 0.0127(2) Uani 1 1 d . . . . .
N5 N 0.88292(15) 0.56061(16) 1.10615(12) 0.0136(3) Uani 1 1 d . . . . .
N1 N 0.71522(15) 0.56970(15) 0.95276(12) 0.0138(3) Uani 1 1 d . . . . .
N18 N -0.06319(15) 0.27771(15) 0.27513(12) 0.0139(3) Uani 1 1 d . . . . .
N3 N 0.94267(15) 0.79422(16) 1.05860(12) 0.0147(3) Uani 1 1 d . . . . .
C17 C 0.01311(17) 0.27756(18) 0.38140(14) 0.0129(3) Uani 1 1 d . . . . .
C16 C 0.37723(17) 0.34387(17) 0.56583(14) 0.0123(3) Uani 1 1 d . . . . .
C15 C 0.39216(18) 0.27111(18) 0.44082(15) 0.0154(3) Uani 1 1 d . . . . .
C12 C 0.55939(17) 0.26175(18) 0.64482(15) 0.0155(3) Uani 1 1 d . . . . .
C22 C -0.03588(18) 0.13965(19) 0.41450(15) 0.0158(3) Uani 1 1 d . . . . .
C19 C -0.18980(18) 0.14381(19) 0.20072(15) 0.0172(3) Uani 1 1 d . . . . .
C2 C 0.81167(17) 0.72517(18) 0.96680(14) 0.0137(3) Uani 1 1 d . . . . .
C4 C 0.98027(17) 0.72110(18) 1.13592(14) 0.0140(3) Uani 1 1 d . . . . .
C6 C 0.74608(18) 0.47993(18) 1.01830(14) 0.0138(3) Uani 1 1 d . . . . .
C13 C 0.57761(18) 0.18961(18) 0.52121(16) 0.0167(3) Uani 1 1 d . . . . .
C14 C 0.49310(18) 0.19264(18) 0.41772(15) 0.0168(3) Uani 1 1 d . . . . .
C21 C -0.16371(18) 0.00158(19) 0.33826(16) 0.0176(3) Uani 1 1 d . . . . .
C20 C -0.24143(18) 0.00417(19) 0.23114(15) 0.0176(3) Uani 1 1 d . . . . .
H5 H 0.903(2) 0.510(2) 1.1467(19) 0.021 Uiso 1 1 d . U . . .
H1 H 0.629(2) 0.524(2) 0.900(2) 0.021 Uiso 1 1 d . U . . .
H3 H 0.999(2) 0.884(3) 1.0689(19) 0.021 Uiso 1 1 d . U . . .
H15 H 0.334(2) 0.277(2) 0.3726(19) 0.021 Uiso 1 1 d . U . . .
H12 H 0.612(2) 0.265(2) 0.7200(19) 0.021 Uiso 1 1 d . U . . .
H22 H 0.019(2) 0.143(2) 0.4887(19) 0.021 Uiso 1 1 d . U . . .
H19 H -0.235(2) 0.154(2) 0.1298(19) 0.021 Uiso 1 1 d . U . . .
H13 H 0.652(2) 0.142(2) 0.5078(18) 0.021 Uiso 1 1 d . U . . .
H14 H 0.504(2) 0.143(2) 0.3318(19) 0.021 Uiso 1 1 d . U . . .
H21 H -0.196(2) -0.095(2) 0.3591(18) 0.021 Uiso 1 1 d . U . . .
H20 H -0.327(2) -0.087(2) 0.1774(19) 0.021 Uiso 1 1 d . U . . .

loop_
_atom_site_aniso_label
_atom_site_aniso_U_11
_atom_site_aniso_U_22
_atom_site_aniso_U_33
_atom_site_aniso_U_23
_atom_site_aniso_U_13
_atom_site_aniso_U_12
S17 0.01241(17) 0.01239(17) 0.01551(18) 0.00672(14) -0.00040(13) 0.00410(13)
S16 0.01301(17) 0.01578(18) 0.01175(17) 0.00502(14) 0.00130(13) 0.00695(14)
S2 0.01913(19) 0.01770(19) 0.01360(18) 0.00777(14) -0.00166(14) 0.00701(15)
S4 0.01496(19) 0.02089(19) 0.01688(19) 0.00677(15) -0.00351(14) 0.00659(15)
S6 0.0196(2) 0.01688(19) 0.01856(19) 0.00829(15) -0.00316(15) 0.00392(15)
O11 0.0174(5) 0.0230(6) 0.0103(5) 0.0039(4) 0.0016(4) 0.0089(5)
O18 0.0197(6) 0.0175(5) 0.0248(6) 0.0140(5) -0.0009(5) 0.0057(4)
N11 0.0117(6) 0.0130(6) 0.0125(6) 0.0053(5) 0.0008(5) 0.0034(5)
N5 0.0154(6) 0.0169(6) 0.0119(6) 0.0076(5) 0.0013(5) 0.0082(5)
N1 0.0129(6) 0.0165(6) 0.0116(6) 0.0051(5) -0.0013(5) 0.0056(5)
N18 0.0139(6) 0.0141(6) 0.0157(6) 0.0071(5) 0.0012(5) 0.0064(5)
N3 0.0145(6) 0.0141(6) 0.0142(6) 0.0058(5) -0.0007(5) 0.0040(5)
C17 0.0119(7) 0.0142(7) 0.0136(7) 0.0048(6) 0.0018(6) 0.0064(6)
C16 0.0099(7) 0.0111(7) 0.0153(7) 0.0060(6) 0.0006(5) 0.0026(5)
C15 0.0150(7) 0.0160(7) 0.0137(7) 0.0054(6) -0.0001(6) 0.0045(6)
C12 0.0121(7) 0.0151(7) 0.0199(8) 0.0085(6) -0.0002(6) 0.0045(6)
C22 0.0150(7) 0.0176(7) 0.0170(7) 0.0085(6) 0.0014(6) 0.0070(6)
C19 0.0156(7) 0.0195(8) 0.0157(7) 0.0051(6) -0.0016(6) 0.0072(6)
C2 0.0148(7) 0.0174(7) 0.0100(7) 0.0046(6) 0.0027(6) 0.0079(6)
C4 0.0138(7) 0.0185(7) 0.0126(7) 0.0055(6) 0.0040(6) 0.0095(6)
C6 0.0161(7) 0.0177(7) 0.0096(7) 0.0043(6) 0.0028(6) 0.0093(6)
C13 0.0136(7) 0.0121(7) 0.0236(8) 0.0063(6) 0.0031(6) 0.0045(6)
C14 0.0162(7) 0.0152(7) 0.0157(7) 0.0033(6) 0.0029(6) 0.0046(6)
C21 0.0163(7) 0.0159(8) 0.0218(8) 0.0092(6) 0.0044(6) 0.0055(6)
C20 0.0143(7) 0.0168(8) 0.0181(8) 0.0028(6) 0.0013(6) 0.0053(6)

loop_
_atom_type_symbol
_atom_type_description
_atom_type_scat_dispersion_real
_atom_type_scat_dispersion_imag
_atom_type_scat_source
C C 0.0181 0.0091 'International Tables Vol C Tables 4.2.6.8 and 6.1.1.4'
H H 0.0000 0.0000 'International Tables Vol C Tables 4.2.6.8 and 6.1.1.4'
N N 0.0311 0.0180 'International Tables Vol C Tables 4.2.6.8 and 6.1.1.4'
O O 0.0492 0.0322 'International Tables Vol C Tables 4.2.6.8 and 6.1.1.4'
S S 0.3331 0.5567 'International Tables Vol C Tables 4.2.6.8 and 6.1.1.4'

loop_
_geom_angle_atom_site_label_1
_geom_angle_atom_site_label_2
_geom_angle_atom_site_label_3
_geom_angle
_geom_angle_site_symmetry_1
_geom_angle_site_symmetry_3
_geom_angle_publ_flag
C17 S17 S16 102.84(5) . . ?
C16 S16 S17 101.60(5) . . ?
O11 N11 C12 121.55(12) . . ?
O11 N11 C16 117.44(12) . . ?
C12 N11 C16 121.00(13) . . ?
C4 N5 C6 124.71(13) . . ?
C4 N5 H5 118.2(14) . . ?
C6 N5 H5 116.9(14) . . ?
C2 N1 C6 124.57(13) . . ?
C2 N1 H1 118.5(13) . . ?
C6 N1 H1 116.9(13) . . ?
O18 N18 C19 122.24(13) . . ?
O18 N18 C17 116.78(12) . . ?
C19 N18 C17 120.97(13) . . ?
C2 N3 C4 125.51(14) . . ?
C2 N3 H3 116.7(15) . . ?
C4 N3 H3 117.8(15) . . ?
N18 C17 C22 120.29(14) . . ?
N18 C17 S17 110.62(11) . . ?
C22 C17 S17 129.06(12) . . ?
N11 C16 C15 120.21(13) . . ?
N11 C16 S16 110.95(11) . . ?
C15 C16 S16 128.75(12) . . ?
C16 C15 C14 119.57(14) . . ?
C16 C15 H15 119.2(11) . . ?
C14 C15 H15 121.2(11) . . ?
N11 C12 C13 119.97(14) . . ?
N11 C12 H12 114.3(12) . . ?
C13 C12 H12 125.7(12) . . ?
C17 C22 C21 119.22(15) . . ?
C17 C22 H22 118.6(12) . . ?
C21 C22 H22 122.2(12) . . ?
N18 C19 C20 120.11(14) . . ?
N18 C19 H19 115.4(12) . . ?
C20 C19 H19 124.5(12) . . ?
N1 C2 N3 115.15(13) . . ?
N1 C2 S2 123.60(12) . . ?
N3 C2 S2 121.24(12) . . ?
N5 C4 N3 114.39(13) . . ?
N5 C4 S4 124.12(12) . . ?
N3 C4 S4 121.49(12) . . ?
N1 C6 N5 115.15(13) . . ?
N1 C6 S6 122.76(12) . . ?
N5 C6 S6 122.09(12) . . ?
C12 C13 C14 120.15(14) . . ?
C12 C13 H13 119.3(12) . . ?
C14 C13 H13 120.5(12) . . ?
C13 C14 C15 119.10(14) . . ?
C13 C14 H14 121.2(12) . . ?
C15 C14 H14 119.7(12) . . ?
C20 C21 C22 119.84(15) . . ?
C20 C21 H21 120.6(12) . . ?
C22 C21 H21 119.6(12) . . ?
C19 C20 C21 119.56(15) . . ?
C19 C20 H20 118.2(12) . . ?
C21 C20 H20 122.2(12) . . ?

loop_
_geom_bond_atom_site_label_1
_geom_bond_atom_site_label_2
_geom_bond_distance
_geom_bond_site_symmetry_2
_geom_bond_publ_flag
S17 C17 1.7614(15) . ?
S17 S16 2.0527(5) . ?
S16 C16 1.7695(15) . ?
S2 C2 1.6600(15) . ?
S4 C4 1.6472(15) . ?
S6 C6 1.6460(16) . ?
O11 N11 1.3215(16) . ?
O18 N18 1.3184(16) . ?
N11 C12 1.355(2) . ?
N11 C16 1.3595(19) . ?
N5 C4 1.366(2) . ?
N5 C6 1.374(2) . ?
N5 H5 0.81(2) . ?
N1 C2 1.358(2) . ?
N1 C6 1.373(2) . ?
N1 H1 0.85(2) . ?
N18 C19 1.357(2) . ?
N18 C17 1.3589(19) . ?
N3 C2 1.366(2) . ?
N3 C4 1.367(2) . ?
N3 H3 0.78(2) . ?
C17 C22 1.379(2) . ?
C16 C15 1.381(2) . ?
C15 C14 1.387(2) . ?
C15 H15 0.94(2) . ?
C12 C13 1.376(2) . ?
C12 H12 0.94(2) . ?
C22 C21 1.385(2) . ?
C22 H22 0.94(2) . ?
C19 C20 1.377(2) . ?
C19 H19 0.93(2) . ?
C13 C14 1.386(2) . ?
C13 H13 0.95(2) . ?
C14 H14 0.95(2) . ?
C21 C20 1.384(2) . ?
C21 H21 0.95(2) . ?
C20 H20 0.93(2) . ?

loop_
_geom_torsion_atom_site_label_1
_geom_torsion_atom_site_label_2
_geom_torsion_atom_site_label_3
_geom_torsion_atom_site_label_4
_geom_torsion
_geom_torsion_site_symmetry_1
_geom_torsion_site_symmetry_2
_geom_torsion_site_symmetry_3
_geom_torsion_site_symmetry_4
_geom_torsion_publ_flag
O18 N18 C17 C22 -178.15(13) . . . . ?
C19 N18 C17 C22 0.9(2) . . . . ?
O18 N18 C17 S17 0.09(16) . . . . ?
C19 N18 C17 S17 179.16(11) . . . . ?
S16 S17 C17 N18 174.17(9) . . . . ?
S16 S17 C17 C22 -7.79(15) . . . . ?
O11 N11 C16 C15 -177.45(13) . . . . ?
C12 N11 C16 C15 1.1(2) . . . . ?
O11 N11 C16 S16 -0.57(16) . . . . ?
C12 N11 C16 S16 177.98(11) . . . . ?
S17 S16 C16 N11 171.41(9) . . . . ?
S17 S16 C16 C15 -12.05(15) . . . . ?
N11 C16 C15 C14 -0.7(2) . . . . ?
S16 C16 C15 C14 -176.98(12) . . . . ?
O11 N11 C12 C13 178.02(13) . . . . ?
C16 N11 C12 C13 -0.5(2) . . . . ?
N18 C17 C22 C21 -0.1(2) . . . . ?
S17 C17 C22 C21 -177.93(12) . . . . ?
O18 N18 C19 C20 178.01(14) . . . . ?
C17 N18 C19 C20 -1.0(2) . . . . ?
C6 N1 C2 N3 -3.6(2) . . . . ?
C6 N1 C2 S2 177.93(11) . . . . ?
C4 N3 C2 N1 -1.2(2) . . . . ?
C4 N3 C2 S2 177.26(12) . . . . ?
C6 N5 C4 N3 -8.2(2) . . . . ?
C6 N5 C4 S4 171.44(11) . . . . ?
C2 N3 C4 N5 6.7(2) . . . . ?
C2 N3 C4 S4 -172.95(12) . . . . ?
C2 N1 C6 N5 2.3(2) . . . . ?
C2 N1 C6 S6 -178.09(11) . . . . ?
C4 N5 C6 N1 4.1(2) . . . . ?
C4 N5 C6 S6 -175.51(11) . . . . ?
N11 C12 C13 C14 -0.5(2) . . . . ?
C12 C13 C14 C15 0.9(2) . . . . ?
C16 C15 C14 C13 -0.3(2) . . . . ?
C17 C22 C21 C20 -0.7(2) . . . . ?
N18 C19 C20 C21 0.2(2) . . . . ?
C22 C21 C20 C19 0.6(2) . . . . ?
